data_7224961
loop_
_publ_author_name
'Cruickshank, Dyanne L.'
'Hendon, Christopher H.'
'Verbeek, Matthew J. R.'
'Walsh, Aron'
'Wilson, Chick C.'

_publ_section_title
;
 Polymorphism of the azobenzene dye compound methyl yellow
;
_journal_issue 19
_journal_name_full CrystEngComm
_journal_page_first 3456
_journal_paper_doi 10.1039/C6CE00387G
_journal_volume 18
_journal_year 2016
_chemical_formula_moiety 'C14 H15 N3'
_chemical_formula_sum 'C14 H15 N3'
_chemical_formula_weight 225.29
_chemical_melting_point 'phase transition 353K'
_chemical_name_common 'methyl yellow'
_chemical_name_systematic
; 
 'N,N-dimethyl-4-aminoazobenzene '  
;
_space_group_IT_number 14
_symmetry_cell_setting monoclinic
_symmetry_space_group_name_Hall '-P 2ybc'
_symmetry_space_group_name_H-M 'P 1 21/c 1'
_atom_sites_solution_hydrogens geom
_atom_sites_solution_primary direct
_atom_sites_solution_secondary difmap
_audit_creation_method SHELXL-97
_audit_update_record
;
2015-12-17 deposited with the CCDC.
2016-04-20 downloaded from the CCDC.
;
_cell_angle_alpha 90.00
_cell_angle_beta 93.457(4)
_cell_angle_gamma 90.00
_cell_formula_units_Z 4
_cell_length_a 6.2362(2)
_cell_length_b 16.4475(6)
_cell_length_c 11.5774(5)
_cell_measurement_reflns_used 2951
_cell_measurement_temperature 150(2)
_cell_measurement_theta_max 29.57
_cell_measurement_theta_min 3.04
_cell_volume 1185.33(8)
_computing_cell_refinement
;
CrysAlisPro, Agilent Technologies,
Version 1.171.37.31 (release 14-01-2014 CrysAlis171 .NET)
(compiled Jan 14 2014,18:38:05)
;
_computing_data_collection
;
CrysAlisPro, Agilent Technologies,
Version 1.171.37.31 (release 14-01-2014 CrysAlis171 .NET)
(compiled Jan 14 2014,18:38:05)
;
_computing_data_reduction
;
CrysAlisPro, Agilent Technologies,
Version 1.171.37.31 (release 14-01-2014 CrysAlis171 .NET)
(compiled Jan 14 2014,18:38:05)
;
_computing_molecular_graphics
;
Mercury (Macrae at al., 2006) and POV-RAY (Cason, 2003)
;
_computing_publication_material 'PLATON (Spek, 2003)'
_computing_structure_refinement 'SHELXL-97 (Sheldrick, 1997)'
_computing_structure_solution 'SHELXS-97 (Sheldrick, 1990)'
_diffrn_ambient_temperature 150(2)
_diffrn_detector_area_resol_mean 10.3795
_diffrn_measured_fraction_theta_full 0.999
_diffrn_measured_fraction_theta_max 0.886
_diffrn_measurement_device_type 'Xcalibur, Atlas, Gemini ultra'
_diffrn_measurement_method 'phi- and omega-scans of 0.5 deg.'
_diffrn_radiation_monochromator graphite
_diffrn_radiation_source 'fine-focus sealed tube'
_diffrn_radiation_type MoK\a
_diffrn_radiation_wavelength 0.71073
_diffrn_reflns_av_R_equivalents 0.0485
_diffrn_reflns_av_sigmaI/netI 0.0530
_diffrn_reflns_limit_h_max 8
_diffrn_reflns_limit_h_min -8
_diffrn_reflns_limit_k_max 22
_diffrn_reflns_limit_k_min -22
_diffrn_reflns_limit_l_max 14
_diffrn_reflns_limit_l_min -15
_diffrn_reflns_number 10771
_diffrn_reflns_theta_full 25.68
_diffrn_reflns_theta_max 29.57
_diffrn_reflns_theta_min 3.04
_exptl_absorpt_coefficient_mu 0.077
_exptl_absorpt_correction_T_max 1.00000
_exptl_absorpt_correction_T_min 0.91743
_exptl_absorpt_correction_type multi-scan
_exptl_absorpt_process_details
;
CrysAlisPro, Agilent Technologies,
Version 1.171.37.31 (release 14-01-2014 CrysAlis171 .NET)
(compiled Jan 14 2014,18:38:05)
Empirical absorption correction using spherical harmonics,
 implemented in SCALE3 ABSPACK scaling algorithm.
;
_exptl_crystal_colour yellow-orange
_exptl_crystal_density_diffrn 1.262
_exptl_crystal_density_method 'not measured'
_exptl_crystal_description plate
_exptl_crystal_F_000 480
_exptl_crystal_size_max 0.20
_exptl_crystal_size_mid 0.11
_exptl_crystal_size_min 0.08
_refine_diff_density_max 0.203
_refine_diff_density_min -0.219
_refine_diff_density_rms 0.044
_refine_ls_extinction_method none
_refine_ls_goodness_of_fit_ref 1.026
_refine_ls_hydrogen_treatment constr
_refine_ls_matrix_type full
_refine_ls_number_parameters 156
_refine_ls_number_reflns 2951
_refine_ls_number_restraints 0
_refine_ls_restrained_S_all 1.026
_refine_ls_R_factor_all 0.0892
_refine_ls_R_factor_gt 0.0519
_refine_ls_shift/su_max 0.000
_refine_ls_shift/su_mean 0.000
_refine_ls_structure_factor_coef Fsqd
_refine_ls_weighting_details 'calc w=1/[\s^2^(Fo^2^)+(0.0462P)^2^+0.2135P] where P=(Fo^2^+2Fc^2^)/3'
_refine_ls_weighting_scheme calc
_refine_ls_wR_factor_gt 0.1046
_refine_ls_wR_factor_ref 0.1221
_reflns_number_gt 1988
_reflns_number_total 2951
_reflns_threshold_expression >2sigma(I)
_cod_data_source_file c6ce00387g2.cif
_cod_data_source_block added_by_encifer
_cod_depositor_comments 'Adding full bibliography for 7224961.cif.'
_cod_original_sg_symbol_H-M P2(1)/c
_cod_database_code 7224961

loop_
_symmetry_equiv_pos_as_xyz
'x, y, z'
'-x, y+1/2, -z+1/2'
'-x, -y, -z'
'x, -y-1/2, z-1/2'

loop_
_atom_site_label
_atom_site_type_symbol
_atom_site_fract_x
_atom_site_fract_y
_atom_site_fract_z
_atom_site_U_iso_or_equiv
_atom_site_adp_type
_atom_site_occupancy
_atom_site_symmetry_multiplicity
_atom_site_calc_flag
_atom_site_refinement_flags
C1 C 0.0937(3) 0.35505(12) -0.46699(17) 0.0438(5) Uani 1 1 d .
H1A H 0.2056 0.3893 -0.4977 0.066 Uiso 1 1 calc R
H1B H 0.0263 0.3220 -0.5296 0.066 Uiso 1 1 calc R
H1C H 0.1581 0.3193 -0.4067 0.066 Uiso 1 1 calc R
N2 N -0.0669(2) 0.40604(8) -0.41832(12) 0.0343(4) Uani 1 1 d .
C3 C -0.2836(3) 0.40281(11) -0.47042(17) 0.0414(5) Uani 1 1 d .
H3A H -0.3804 0.3814 -0.4141 0.062 Uiso 1 1 calc R
H3B H -0.2874 0.3672 -0.5384 0.062 Uiso 1 1 calc R
H3C H -0.3297 0.4576 -0.4940 0.062 Uiso 1 1 calc R
C4 C -0.0175(2) 0.45386(9) -0.32406(14) 0.0269(3) Uani 1 1 d .
C5 C -0.1733(2) 0.50172(9) -0.27379(14) 0.0292(4) Uani 1 1 d .
H5 H -0.3171 0.5013 -0.3058 0.035 Uiso 1 1 calc R
C6 C -0.1198(2) 0.54934(9) -0.17847(14) 0.0282(4) Uani 1 1 d .
H6 H -0.2281 0.5809 -0.1456 0.034 Uiso 1 1 calc R
C7 C 0.0895(2) 0.55224(8) -0.12924(13) 0.0245(3) Uani 1 1 d .
C8 C 0.2443(2) 0.50340(9) -0.17644(14) 0.0278(4) Uani 1 1 d .
H8 H 0.3870 0.5033 -0.1427 0.033 Uiso 1 1 calc R
C9 C 0.1932(2) 0.45549(9) -0.27093(14) 0.0293(4) Uani 1 1 d .
H9 H 0.3015 0.4226 -0.3015 0.035 Uiso 1 1 calc R
N10 N 0.12693(19) 0.60681(7) -0.03649(11) 0.0258(3) Uani 1 1 d .
N11 N 0.32293(19) 0.61550(7) -0.00351(11) 0.0259(3) Uani 1 1 d .
C12 C 0.3571(2) 0.67270(8) 0.08837(13) 0.0233(3) Uani 1 1 d .
C13 C 0.1988(2) 0.69680(9) 0.16096(14) 0.0272(4) Uani 1 1 d .
H13 H 0.0581 0.6747 0.1514 0.033 Uiso 1 1 calc R
C14 C 0.2479(3) 0.75309(9) 0.24682(14) 0.0307(4) Uani 1 1 d .
H14 H 0.1405 0.7695 0.2968 0.037 Uiso 1 1 calc R
C15 C 0.4522(2) 0.78583(9) 0.26078(14) 0.0299(4) Uani 1 1 d .
H15 H 0.4839 0.8252 0.3193 0.036 Uiso 1 1 calc R
C16 C 0.6099(2) 0.76132(9) 0.18973(15) 0.0307(4) Uani 1 1 d .
H16 H 0.7502 0.7837 0.1995 0.037 Uiso 1 1 calc R
C17 C 0.5636(2) 0.70401(9) 0.10407(14) 0.0285(4) Uani 1 1 d .
H17 H 0.6728 0.6862 0.0562 0.034 Uiso 1 1 calc R

loop_
_atom_site_aniso_label
_atom_site_aniso_U_11
_atom_site_aniso_U_22
_atom_site_aniso_U_33
_atom_site_aniso_U_23
_atom_site_aniso_U_13
_atom_site_aniso_U_12
C1 0.0362(9) 0.0520(11) 0.0435(12) -0.0216(9) 0.0047(8) -0.0044(8)
N2 0.0284(7) 0.0408(8) 0.0335(9) -0.0121(6) 0.0013(6) -0.0029(6)
C3 0.0389(10) 0.0452(10) 0.0388(11) -0.0119(8) -0.0075(8) 0.0025(8)
C4 0.0287(8) 0.0255(7) 0.0267(9) 0.0009(6) 0.0034(7) -0.0038(6)
C5 0.0238(7) 0.0297(8) 0.0334(10) -0.0021(7) -0.0034(7) 0.0003(6)
C6 0.0265(8) 0.0242(7) 0.0339(9) -0.0006(7) 0.0018(7) 0.0043(6)
C7 0.0269(8) 0.0220(7) 0.0247(9) 0.0002(6) 0.0023(6) -0.0020(6)
C8 0.0224(7) 0.0298(8) 0.0311(9) -0.0011(7) 0.0007(6) -0.0017(6)
C9 0.0255(8) 0.0289(8) 0.0340(10) -0.0042(7) 0.0055(7) 0.0003(6)
N10 0.0265(6) 0.0250(6) 0.0261(7) 0.0017(5) 0.0015(5) -0.0008(5)
N11 0.0275(7) 0.0246(6) 0.0254(7) 0.0004(5) 0.0006(5) -0.0021(5)
C12 0.0262(7) 0.0217(7) 0.0217(8) 0.0024(6) 0.0003(6) 0.0001(6)
C13 0.0248(7) 0.0285(8) 0.0285(9) 0.0016(7) 0.0022(6) -0.0028(6)
C14 0.0305(8) 0.0336(9) 0.0286(10) -0.0026(7) 0.0071(7) -0.0009(7)
C15 0.0326(8) 0.0308(8) 0.0263(9) -0.0037(7) 0.0012(7) -0.0030(7)
C16 0.0249(8) 0.0351(9) 0.0318(10) -0.0015(7) 0.0004(7) -0.0047(7)
C17 0.0252(8) 0.0320(8) 0.0285(9) -0.0005(7) 0.0040(6) 0.0005(7)

loop_
_atom_type_symbol
_atom_type_description
_atom_type_scat_dispersion_real
_atom_type_scat_dispersion_imag
_atom_type_scat_source
C C 0.0033 0.0016 'International Tables Vol C Tables 4.2.6.8 and 6.1.1.4'
H H 0.0000 0.0000 'International Tables Vol C Tables 4.2.6.8 and 6.1.1.4'
N N 0.0061 0.0033 'International Tables Vol C Tables 4.2.6.8 and 6.1.1.4'

loop_
_geom_angle_atom_site_label_1
_geom_angle_atom_site_label_2
_geom_angle_atom_site_label_3
_geom_angle
N2 C1 H1A 109.5
N2 C1 H1B 109.5
H1A C1 H1B 109.5
N2 C1 H1C 109.5
H1A C1 H1C 109.5
H1B C1 H1C 109.5
C4 N2 C1 121.16(13)
C4 N2 C3 120.95(13)
C1 N2 C3 117.87(13)
N2 C3 H3A 109.5
N2 C3 H3B 109.5
H3A C3 H3B 109.5
N2 C3 H3C 109.5
H3A C3 H3C 109.5
H3B C3 H3C 109.5
N2 C4 C5 121.74(13)
N2 C4 C9 121.09(14)
C5 C4 C9 117.15(14)
C6 C5 C4 120.71(14)
C6 C5 H5 119.6
C4 C5 H5 119.6
C5 C6 C7 121.52(14)
C5 C6 H6 119.2
C7 C6 H6 119.2
C8 C7 C6 118.31(14)
C8 C7 N10 125.43(13)
C6 C7 N10 116.24(13)
C9 C8 C7 120.77(14)
C9 C8 H8 119.6
C7 C8 H8 119.6
C8 C9 C4 121.49(14)
C8 C9 H9 119.3
C4 C9 H9 119.3
N11 N10 C7 114.49(12)
N10 N11 C12 113.42(12)
C17 C12 C13 120.08(14)
C17 C12 N11 115.98(13)
C13 C12 N11 123.93(13)
C14 C13 C12 119.43(14)
C14 C13 H13 120.3
C12 C13 H13 120.3
C13 C14 C15 120.55(15)
C13 C14 H14 119.7
C15 C14 H14 119.7
C16 C15 C14 120.07(15)
C16 C15 H15 120.0
C14 C15 H15 120.0
C15 C16 C17 119.99(14)
C15 C16 H16 120.0
C17 C16 H16 120.0
C16 C17 C12 119.84(14)
C16 C17 H17 120.1
C12 C17 H17 120.1

loop_
_geom_bond_atom_site_label_1
_geom_bond_atom_site_label_2
_geom_bond_distance
C1 N2 1.446(2)
C1 H1A 0.9800
C1 H1B 0.9800
C1 H1C 0.9800
N2 C4 1.365(2)
N2 C3 1.448(2)
C3 H3A 0.9800
C3 H3B 0.9800
C3 H3C 0.9800
C4 C5 1.404(2)
C4 C9 1.417(2)
C5 C6 1.378(2)
C5 H5 0.9500
C6 C7 1.393(2)
C6 H6 0.9500
C7 C8 1.393(2)
C7 N10 1.4081(19)
C8 C9 1.370(2)
C8 H8 0.9500
C9 H9 0.9500
N10 N11 1.2664(16)
N11 C12 1.4265(19)
C12 C17 1.388(2)
C12 C13 1.392(2)
C13 C14 1.379(2)
C13 H13 0.9500
C14 C15 1.384(2)
C14 H14 0.9500
C15 C16 1.380(2)
C15 H15 0.9500
C16 C17 1.386(2)
C16 H16 0.9500
C17 H17 0.9500

loop_
_geom_torsion_atom_site_label_1
_geom_torsion_atom_site_label_2
_geom_torsion_atom_site_label_3
_geom_torsion_atom_site_label_4
_geom_torsion
C1 N2 C4 C5 -178.00(16)
C3 N2 C4 C5 0.0(2)
C1 N2 C4 C9 0.3(2)
C3 N2 C4 C9 178.28(15)
N2 C4 C5 C6 179.81(15)
C9 C4 C5 C6 1.5(2)
C4 C5 C6 C7 0.5(2)
C5 C6 C7 C8 -2.1(2)
C5 C6 C7 N10 176.31(14)
C6 C7 C8 C9 1.8(2)
N10 C7 C8 C9 -176.44(14)
C7 C8 C9 C4 0.1(2)
N2 C4 C9 C8 179.89(15)
C5 C4 C9 C8 -1.7(2)
C8 C7 N10 N11 6.8(2)
C6 C7 N10 N11 -171.49(13)
C7 N10 N11 C12 178.38(12)
N10 N11 C12 C17 -160.53(13)
N10 N11 C12 C13 20.2(2)
C17 C12 C13 C14 1.3(2)
N11 C12 C13 C14 -179.49(14)
C12 C13 C14 C15 0.3(2)
C13 C14 C15 C16 -1.0(2)
C14 C15 C16 C17 0.2(2)
C15 C16 C17 C12 1.4(2)
C13 C12 C17 C16 -2.1(2)
N11 C12 C17 C16 178.59(14)
